data_1572782
loop_
_publ_author_name
'Liu, Haifei'
'Guo, Chenxing'
'Huang, Yujuan'
'Zhou, Zilin'
'Jian, Shijin'
'Zhang, Zeyuan'
'Hou, Yali'
'Mu, Chaoqun'
'Zhang, Mingming'

_publ_section_title
;
 Fusion of two homoleptic truncated tetrahedra into a heteroleptic
 truncated octahedron.
;
_journal_issue 35
_journal_name_full 'Chemical science'
_journal_page_first 14352
_journal_page_last 14357
_journal_paper_doi 10.1039/d4sc02736a
_journal_volume 15
_journal_year 2024
_chemical_absolute_configuration ad
_chemical_formula_moiety '0.25(C312 H444 N4 O48 P24 Pt12)'
_chemical_formula_sum 'C78 H111 N O12 P6 Pt3'
_chemical_formula_weight 2025.76
_space_group_crystal_system cubic
_space_group_IT_number 218
_space_group_name_Hall 'P -4n 2 3'
_space_group_name_H-M_alt 'P -4 3 n'
_atom_sites_solution_hydrogens mixed
_atom_sites_solution_primary dual
_audit_creation_date 2021-09-29
_audit_creation_method
;
Olex2 1.5
(compiled 2021.08.20 svn.r13c46975 for OlexSys, GUI svn.r6405)
;
_audit_update_record
;
2023-12-14 deposited with the CCDC.	2024-08-01 downloaded from the CCDC.
;
_cell_angle_alpha 90
_cell_angle_beta 90
_cell_angle_gamma 90
_cell_formula_units_Z 8
_cell_length_a 29.1614(16)
_cell_length_b 29.1614(16)
_cell_length_c 29.1614(16)
_cell_measurement_reflns_used 9844
_cell_measurement_temperature 173.00
_cell_measurement_theta_max 56.48
_cell_measurement_theta_min 2.95
_cell_volume 24798(2)
_computing_cell_refinement 'SAINT V8.40B (Bruker, 2019)'
_computing_data_collection 'Bruker BIS V6.2.14'
_computing_data_reduction 'SAINT V8.40B (Bruker, 2019)'
_computing_molecular_graphics 'Olex2 1.5 (Dolomanov et al., 2009)'
_computing_publication_material 'Olex2 1.5 (Dolomanov et al., 2009)'
_computing_structure_refinement 'SHELXL 2018/3 (Sheldrick, 2015)'
_computing_structure_solution 'SHELXT 2018/2 (Sheldrick, 2018)'
_diffrn_ambient_temperature 173.00
_diffrn_detector CPAD
_diffrn_detector_area_resol_mean 7.41
_diffrn_detector_type 'Bruker PHOTON III'
_diffrn_measured_fraction_theta_full 0.999
_diffrn_measured_fraction_theta_max 0.998
_diffrn_measurement_device 'three-circle diffractometer'
_diffrn_measurement_device_type 'Bruker D8 VENTURE Metaljet PHOTON III'
_diffrn_measurement_method '\w and \f shutterless scans'
_diffrn_measurement_specimen_support 'nylon loop'
_diffrn_radiation_monochromator 'Helios Multi-layer Optic'
_diffrn_radiation_probe x-ray
_diffrn_radiation_type GaK\a
_diffrn_radiation_wavelength 1.34139
_diffrn_reflns_av_R_equivalents 0.0879
_diffrn_reflns_av_unetI/netI 0.0283
_diffrn_reflns_Laue_measured_fraction_full 0.999
_diffrn_reflns_Laue_measured_fraction_max 0.998
_diffrn_reflns_limit_h_max 36
_diffrn_reflns_limit_h_min -27
_diffrn_reflns_limit_k_max 36
_diffrn_reflns_limit_k_min -36
_diffrn_reflns_limit_l_max 32
_diffrn_reflns_limit_l_min -36
_diffrn_reflns_number 170473
_diffrn_reflns_point_group_measured_fraction_full 0.999
_diffrn_reflns_point_group_measured_fraction_max 0.997
_diffrn_reflns_theta_full 53.594
_diffrn_reflns_theta_max 57.243
_diffrn_reflns_theta_min 1.864
_diffrn_source MetalJet
_diffrn_source_current 2.86
_diffrn_source_power 0.19937059999999998
_diffrn_source_type 'Liquid Metal source'
_diffrn_source_voltage 69.71
_diffrn_standards_number 0
_exptl_absorpt_coefficient_mu 4.950
_exptl_absorpt_correction_T_max 0.7512
_exptl_absorpt_correction_T_min 0.3604
_exptl_absorpt_correction_type multi-scan
_exptl_absorpt_process_details
;
SADABS-2016/2 (Bruker,2016/2) was used for absorption correction.
wR2(int) was 0.1433 before and 0.1043 after correction.
The Ratio of minimum to maximum transmission is 0.4798.
The \l/2 correction factor is Not present.
;
_exptl_crystal_density_diffrn 1.085
_exptl_crystal_description block
_exptl_crystal_F_000 8048
_exptl_crystal_size_max 0.12
_exptl_crystal_size_mid 0.1
_exptl_crystal_size_min 0.1
_refine_diff_density_max 0.879
_refine_diff_density_min -0.941
_refine_diff_density_rms 0.086
_refine_ls_abs_structure_details
;
 Refined as an inversion twin.
;
_refine_ls_abs_structure_Flack 0.159(19)
_refine_ls_extinction_method none
_refine_ls_goodness_of_fit_ref 1.064
_refine_ls_hydrogen_treatment constr
_refine_ls_matrix_type full
_refine_ls_number_parameters 317
_refine_ls_number_reflns 8540
_refine_ls_number_restraints 106
_refine_ls_restrained_S_all 1.097
_refine_ls_R_factor_all 0.0476
_refine_ls_R_factor_gt 0.0417
_refine_ls_shift/su_max 0.002
_refine_ls_shift/su_mean 0.000
_refine_ls_structure_factor_coef Fsqd
_refine_ls_weighting_details 'w=1/[\s^2^(Fo^2^)+(0.0847P)^2^] where P=(Fo^2^+2Fc^2^)/3'
_refine_ls_weighting_scheme calc
_refine_ls_wR_factor_gt 0.1154
_refine_ls_wR_factor_ref 0.1192
_reflns_Friedel_coverage 0.880
_reflns_Friedel_fraction_full 0.999
_reflns_Friedel_fraction_max 0.996
_reflns_number_gt 7453
_reflns_number_total 8540
_reflns_threshold_expression 'I > 2\s(I)'
_cod_data_source_file d4sc02736a2.cif
_cod_data_source_block a
_cod_depositor_comments
;
The following automatic conversions were performed:

data item '_diffrn_radiation_probe' value 'X-ray' was changed to
'x-ray' in accordance with the
/home/data/users/saulius/crontab/automatic-downloads/current/RSC/lib/dictionaries/cif_core.dic
dictionary named 'cif_core.dic' version 2.4.2 last updated on
2011-04-26.

Automatic conversion script
Id: cif_fix_values 8170 2020-07-09 18:12:32Z antanas 
;
_cod_original_cell_volume 24798(4)
_cod_database_code 1572782
_shelx_shelxl_version_number 2018/3
_shelx_space_group_comment
;
The symmetry employed for this shelxl refinement is uniquely defined
by the following loop, which should always be used as a source of
symmetry information in preference to the above space-group names.
They are only intended as comments.
;
_shelx_estimated_absorpt_t_max 0.637
_shelx_estimated_absorpt_t_min 0.588
_olex2_refinement_description
;
1. Twinned data refinement
 Scales: 0.841(19)
 0.159(19)
2. Fixed Uiso
 At 1.2 times of:
  All C(H) groups, All C(H,H) groups
 At 1.5 times of:
  All C(H,H,H) groups
3. Restrained distances
 C23-C22 = C24-C25 = C27-C26
 1.5 with sigma of 0.005
 P2-C23
 2.8 with sigma of 0.005
 C25-P2
 2.8 with sigma of 0.005
 C27-P2
 2.8 with sigma of 0.005
 P2-C24 \\sim P2-C22 \\sim P2-C26
 with sigma of 0.02
 O4-C8 \\sim O4A-C8
 with sigma of 0.02
 C27-C26 \\sim C24-C25 \\sim C23-C22
 with sigma of 0.02
 P2-C26 \\sim P2-C22
 with sigma of 0.02
 C26-C22 \\sim C26-C24 \\sim C24-C22
 with sigma of 0.02
4. Uiso/Uaniso restraints and constraints
O4 \\sim O4A: within 2A with sigma of 0.002 and sigma for terminal atoms of
0.004 within 2A
P2 \\sim C22 \\sim C23 \\sim C27 \\sim C26 \\sim C24 \\sim C25: within 2A with
sigma of 0.005 and sigma for terminal atoms of 0.01 within 2A
P1 \\sim C18 \\sim C20 \\sim C21 \\sim C19 \\sim C16 \\sim C17: within 2A with
sigma of 0.005 and sigma for terminal atoms of 0.01 within 2A
Uanis(O4A) \\sim Ueq, Uanis(O4) \\sim Ueq: with sigma of 0.01 and sigma for
terminal atoms of 0.02
5. Others
 Sof(O4A)=1-FVAR(1)
 Sof(O4)=FVAR(1)
6.a Riding coordinates:
 C25(H25A,H25B,H25C)
6.b Secondary CH2 refined with riding coordinates:
 C18(H18A,H18B), C20(H20A,H20B), C22(H22A,H22B), C16(H16A,H16B), C26(H26A,
 H26B), C24(H24A,H24B)
6.c Aromatic/amide H refined with riding coordinates:
 C11(H11), C13(H13), C10(H10), C7(H7), C5(H5), C3(H3), C14(H14)
6.d Idealised Me refined as rotating group:
 C21(H21A,H21B,H21C), C19(H19A,H19B,H19C), C23(H23A,H23B,H23C), C17(H17A,H17B,
 H17C), C27(H27A,H27B,H27C)
;
_smtbx_masks_void_probe_radius 1.2
_smtbx_masks_void_truncation_radius 1.2
_olex2_submission_special_instructions 'No special instructions were received'

loop_
_space_group_symop_operation_xyz
'x, y, z'
'-x, -y, z'
'-x, y, -z'
'x, -y, -z'
'z, x, y'
'z, -x, -y'
'-z, -x, y'
'-z, x, -y'
'y, z, x'
'-y, z, -x'
'y, -z, -x'
'-y, -z, x'
'y+1/2, x+1/2, z+1/2'
'-y+1/2, -x+1/2, z+1/2'
'y+1/2, -x+1/2, -z+1/2'
'-y+1/2, x+1/2, -z+1/2'
'x+1/2, z+1/2, y+1/2'
'-x+1/2, z+1/2, -y+1/2'
'-x+1/2, -z+1/2, y+1/2'
'x+1/2, -z+1/2, -y+1/2'
'z+1/2, y+1/2, x+1/2'
'z+1/2, -y+1/2, -x+1/2'
'-z+1/2, y+1/2, -x+1/2'
'-z+1/2, -y+1/2, x+1/2'

loop_
_atom_site_label
_atom_site_type_symbol
_atom_site_fract_x
_atom_site_fract_y
_atom_site_fract_z
_atom_site_U_iso_or_equiv
_atom_site_adp_type
_atom_site_occupancy
_atom_site_site_symmetry_order
_atom_site_calc_flag
_atom_site_refinement_flags_posn
_atom_site_refinement_flags_adp
_atom_site_refinement_flags_occupancy
_atom_site_disorder_assembly
_atom_site_disorder_group
Pt1 Pt 0.16745(2) 0.62224(2) 0.19597(2) 0.05020(13) Uani 1 1 d . . . . .
P1 P 0.14410(10) 0.58235(9) 0.25715(10) 0.0681(6) Uani 1 1 d . U . . .
P2 P 0.20764(12) 0.56690(10) 0.16221(14) 0.0892(9) Uani 1 1 d D U . . .
O1 O 0.0654(2) 0.6645(2) 0.1993(3) 0.076(2) Uani 1 1 d . . . . .
O2 O 0.1378(2) 0.6814(2) 0.2213(2) 0.0611(16) Uani 1 1 d . . . . .
N15 N -0.1245(3) 0.8755(3) 0.1245(3) 0.049(2) Uani 1 3 d S T P . .
C11 C -0.0824(3) 0.8614(3) 0.1944(3) 0.059(2) Uani 1 1 d . . . . .
H11 H -0.107325 0.873897 0.211203 0.070 Uiso 1 1 calc R U . . .
C13 C -0.0483(3) 0.8410(3) 0.1242(3) 0.058(2) Uani 1 1 d . . . . .
H13 H -0.048227 0.840969 0.091575 0.069 Uiso 1 1 calc R U . . .
C9 C -0.0089(3) 0.8239(3) 0.1957(3) 0.0535(19) Uani 1 1 d . . . . .
C12 C -0.0854(3) 0.8588(3) 0.1481(3) 0.0476(17) Uani 1 1 d . . . . .
C2 C 0.0818(3) 0.7370(3) 0.2284(3) 0.0508(17) Uani 1 1 d . . . . .
C10 C -0.0438(4) 0.8463(3) 0.2182(3) 0.062(2) Uani 1 1 d . . . . .
H10 H -0.041506 0.851529 0.250275 0.075 Uiso 1 1 calc R U . . .
C7 C 0.0449(3) 0.7579(3) 0.2065(3) 0.0529(19) Uani 1 1 d . . . . .
H7 H 0.029362 0.742054 0.182685 0.063 Uiso 1 1 calc R U . . .
C4 C 0.0891(3) 0.8039(3) 0.2779(3) 0.0487(17) Uani 1 1 d . . . . .
C6 C 0.0303(3) 0.8019(3) 0.2190(3) 0.0534(19) Uani 1 1 d . . . . .
C5 C 0.0525(3) 0.8229(3) 0.2569(3) 0.058(2) Uani 1 1 d . . . . .
H5 H 0.041182 0.851407 0.267883 0.069 Uiso 1 1 calc R U . . .
C1 C 0.0950(3) 0.6910(3) 0.2152(3) 0.0530(18) Uani 1 1 d . . . . .
C3 C 0.1039(3) 0.7610(3) 0.2636(3) 0.0542(19) Uani 1 1 d . . . . .
H3 H 0.129822 0.747521 0.278076 0.065 Uiso 1 1 calc R U . . .
C14 C -0.0113(3) 0.8232(4) 0.1483(3) 0.063(2) Uani 1 1 d . . . . .
H14 H 0.013412 0.810083 0.131550 0.076 Uiso 1 1 calc R U . . .
O3 O 0.1461(2) 0.8050(2) 0.3338(2) 0.0645(16) Uani 1 1 d . . . . .
O4A O 0.0968(10) 0.8645(6) 0.3315(9) 0.082(6) Uani 0.72(6) 1 d D U P A 2
C8 C 0.1123(3) 0.8280(3) 0.3169(3) 0.066(3) Uani 1 1 d D . . . .
C18 C 0.1120(4) 0.6193(4) 0.2966(4) 0.081(2) Uani 1 1 d . U . . .
H18A H 0.131181 0.646406 0.303505 0.097 Uiso 1 1 calc R U . . .
H18B H 0.084323 0.630371 0.280375 0.097 Uiso 1 1 calc R U . . .
C20 C 0.1905(4) 0.5593(4) 0.2918(4) 0.077(2) Uani 1 1 d . U . . .
H20A H 0.176985 0.542301 0.317916 0.093 Uiso 1 1 calc R U . . .
H20B H 0.207873 0.536972 0.273008 0.093 Uiso 1 1 calc R U . . .
C21 C 0.2232(5) 0.5942(5) 0.3101(5) 0.094(3) Uani 1 1 d . U . . .
H21A H 0.223866 0.620791 0.289636 0.142 Uiso 1 1 calc R U . . .
H21B H 0.253944 0.580766 0.312107 0.142 Uiso 1 1 calc R U . . .
H21C H 0.213229 0.603870 0.340746 0.142 Uiso 1 1 calc R U . . .
C22 C 0.1963(5) 0.5065(4) 0.1745(5) 0.100(3) Uani 1 1 d D U . . .
H22A H 0.202797 0.500598 0.207327 0.120 Uiso 1 1 calc R U . . .
H22B H 0.163363 0.500229 0.169246 0.120 Uiso 1 1 calc R U . . .
C19 C 0.0965(6) 0.5980(6) 0.3427(5) 0.110(4) Uani 1 1 d . U . . .
H19A H 0.064764 0.587282 0.340026 0.166 Uiso 1 1 calc R U . . .
H19B H 0.098454 0.621201 0.366974 0.166 Uiso 1 1 calc R U . . .
H19C H 0.116468 0.572086 0.350394 0.166 Uiso 1 1 calc R U . . .
C23 C 0.2243(6) 0.4738(3) 0.1459(5) 0.119(4) Uani 1 1 d D U . . .
H23A H 0.206480 0.445942 0.140050 0.179 Uiso 1 1 calc R U . . .
H23B H 0.252520 0.465887 0.162280 0.179 Uiso 1 1 calc R U . . .
H23C H 0.232083 0.488453 0.116621 0.179 Uiso 1 1 calc R U . . .
C16 C 0.1076(4) 0.5343(5) 0.2460(5) 0.088(3) Uani 1 1 d . U . . .
H16A H 0.127105 0.508395 0.236076 0.106 Uiso 1 1 calc R U . . .
H16B H 0.092897 0.525304 0.275219 0.106 Uiso 1 1 calc R U . . .
C17 C 0.0706(5) 0.5406(5) 0.2109(6) 0.108(4) Uani 1 1 d . U . . .
H17A H 0.084253 0.541415 0.180247 0.162 Uiso 1 1 calc R U . . .
H17B H 0.054428 0.569499 0.216763 0.162 Uiso 1 1 calc R U . . .
H17C H 0.048877 0.515040 0.212874 0.162 Uiso 1 1 calc R U . . .
C27 C 0.2893(4) 0.6138(5) 0.1833(8) 0.141(5) Uani 1 1 d D U . . .
H27A H 0.279513 0.635233 0.159320 0.212 Uiso 1 1 calc R U . . .
H27B H 0.322608 0.609545 0.181559 0.212 Uiso 1 1 calc R U . . .
H27C H 0.281181 0.626261 0.213435 0.212 Uiso 1 1 calc R U . . .
C26 C 0.2661(5) 0.5691(4) 0.1766(6) 0.118(3) Uani 1 1 d D U . . .
H26A H 0.270068 0.551278 0.205238 0.141 Uiso 1 1 calc R U . . .
H26B H 0.283043 0.552478 0.152289 0.141 Uiso 1 1 calc R U . . .
C24 C 0.2026(4) 0.5685(5) 0.1029(4) 0.113(3) Uani 1 1 d D U . . .
H24A H 0.211453 0.599526 0.092498 0.136 Uiso 1 1 calc R U . . .
H24B H 0.225185 0.546700 0.089940 0.136 Uiso 1 1 calc R U . . .
C25 C 0.1563(6) 0.5574(7) 0.0823(5) 0.155(6) Uani 1 1 d D U . . .
H25A H 0.137088 0.580995 0.096562 0.233 Uiso 1 1 d R U . . .
H25B H 0.150858 0.556965 0.049182 0.233 Uiso 1 1 d R U . . .
H25C H 0.148798 0.527375 0.095362 0.233 Uiso 1 1 d R U . . .
O4 O 0.114(2) 0.8702(8) 0.318(2) 0.080(6) Uani 0.28(6) 1 d D U P A 1

loop_
_atom_site_aniso_label
_atom_site_aniso_U_11
_atom_site_aniso_U_22
_atom_site_aniso_U_33
_atom_site_aniso_U_23
_atom_site_aniso_U_13
_atom_site_aniso_U_12
Pt1 0.0515(2) 0.04193(19) 0.0572(2) 0.01002(14) -0.00317(15) 0.00617(14)
P1 0.0737(15) 0.0581(13) 0.0726(15) 0.0248(11) 0.0083(12) 0.0086(11)
P2 0.0914(19) 0.0581(15) 0.118(2) -0.0038(15) 0.0283(18) 0.0195(13)
O1 0.058(4) 0.057(4) 0.112(6) -0.011(4) -0.022(4) 0.006(3)
O2 0.062(4) 0.050(3) 0.072(4) 0.006(3) -0.020(3) 0.008(3)
N15 0.049(2) 0.049(2) 0.049(2) -0.017(3) -0.017(3) 0.017(3)
C11 0.048(4) 0.068(5) 0.059(5) -0.015(4) -0.005(4) 0.023(4)
C13 0.067(5) 0.053(5) 0.053(4) -0.007(4) -0.010(4) 0.019(4)
C9 0.041(4) 0.071(5) 0.048(4) 0.002(4) -0.011(3) 0.012(4)
C12 0.046(4) 0.044(4) 0.053(4) -0.008(3) -0.013(3) 0.010(3)
C2 0.045(4) 0.050(4) 0.057(5) 0.002(3) -0.005(3) 0.007(3)
C10 0.072(6) 0.059(5) 0.056(5) -0.013(4) -0.020(4) 0.017(4)
C7 0.043(4) 0.055(4) 0.061(5) 0.010(4) -0.010(3) 0.002(3)
C4 0.053(4) 0.043(4) 0.051(4) 0.006(3) -0.009(3) 0.000(3)
C6 0.038(4) 0.049(4) 0.073(5) -0.004(4) -0.003(4) 0.002(3)
C5 0.061(5) 0.058(5) 0.054(4) -0.014(4) -0.021(4) 0.012(4)
C1 0.048(4) 0.051(4) 0.060(5) 0.000(4) -0.006(4) 0.002(4)
C3 0.052(4) 0.058(5) 0.053(4) -0.001(3) -0.015(4) 0.004(4)
C14 0.051(5) 0.072(6) 0.068(5) -0.008(4) 0.000(4) 0.015(4)
O3 0.071(4) 0.054(3) 0.069(4) -0.002(3) -0.029(3) 0.008(3)
O4A 0.080(12) 0.081(6) 0.085(10) -0.029(6) -0.043(9) 0.027(7)
C8 0.073(6) 0.057(5) 0.067(5) -0.007(4) -0.043(5) 0.006(4)
C18 0.086(5) 0.078(5) 0.078(5) 0.023(4) 0.016(4) 0.016(4)
C20 0.082(5) 0.069(4) 0.081(5) 0.023(4) 0.006(4) 0.022(4)
C21 0.093(7) 0.087(7) 0.102(8) -0.008(6) -0.010(6) 0.027(6)
C22 0.114(6) 0.069(5) 0.117(6) 0.003(5) 0.016(5) 0.024(5)
C19 0.116(9) 0.122(9) 0.093(8) 0.019(7) 0.031(7) 0.016(8)
C23 0.163(11) 0.080(7) 0.114(9) -0.013(7) 0.002(9) 0.036(8)
C16 0.081(5) 0.085(5) 0.099(5) 0.019(5) 0.004(5) -0.002(4)
C17 0.084(7) 0.106(8) 0.134(10) 0.003(8) 0.013(7) -0.015(7)
C27 0.120(10) 0.131(10) 0.172(12) -0.004(10) 0.018(10) -0.001(9)
C26 0.114(6) 0.091(5) 0.148(6) -0.004(6) 0.024(6) 0.008(5)
C24 0.128(6) 0.084(5) 0.127(6) -0.001(5) 0.036(6) 0.020(5)
C25 0.170(12) 0.128(10) 0.169(12) 0.013(10) 0.023(11) 0.033(10)
O4 0.078(13) 0.079(7) 0.082(11) -0.029(8) -0.047(10) 0.027(9)

loop_
_atom_type_symbol
_atom_type_description
_atom_type_scat_dispersion_real
_atom_type_scat_dispersion_imag
_atom_type_scat_source
C C 0.0137 0.0067 'International Tables Vol C Tables 4.2.6.8 and 6.1.1.4'
H H 0.0000 0.0000 'International Tables Vol C Tables 4.2.6.8 and 6.1.1.4'
N N 0.0241 0.0134 'International Tables Vol C Tables 4.2.6.8 and 6.1.1.4'
O O 0.0389 0.0241 'International Tables Vol C Tables 4.2.6.8 and 6.1.1.4'
P P 0.2543 0.3332 'International Tables Vol C Tables 4.2.6.8 and 6.1.1.4'
Pt Pt -5.3886 5.5592 'International Tables Vol C Tables 4.2.6.8 and 6.1.1.4'

loop_
_geom_angle_atom_site_label_1
_geom_angle_atom_site_label_2
_geom_angle_atom_site_label_3
_geom_angle
_geom_angle_site_symmetry_1
_geom_angle_site_symmetry_3
_geom_angle_publ_flag
P2 Pt1 P1 97.82(12) . . ?
O2 Pt1 P1 91.3(2) . . ?
O2 Pt1 P2 169.9(2) . . ?
O2 Pt1 O3 84.1(3) . 12_665 ?
O3 Pt1 P1 170.9(2) 12_665 . ?
O3 Pt1 P2 86.3(2) 12_665 . ?
C18 P1 Pt1 110.5(4) . . ?
C20 P1 Pt1 114.2(4) . . ?
C20 P1 C18 104.4(6) . . ?
C16 P1 Pt1 116.3(5) . . ?
C16 P1 C18 105.7(6) . . ?
C16 P1 C20 104.7(6) . . ?
C22 P2 Pt1 121.1(4) . . ?
C26 P2 Pt1 112.3(5) . . ?
C26 P2 C22 99.4(6) . . ?
C24 P2 Pt1 112.1(5) . . ?
C24 P2 C22 101.9(6) . . ?
C24 P2 C26 108.6(7) . . ?
C1 O2 Pt1 122.5(6) . . ?
C12 N15 C12 119.98(3) 11_465 . ?
C12 N15 C12 119.98(3) 8_566 . ?
C12 N15 C12 119.98(3) 11_465 8_566 ?
C12 C11 H11 118.9 . . ?
C12 C11 C10 122.1(8) . . ?
C10 C11 H11 118.9 . . ?
C12 C13 H13 120.3 . . ?
C12 C13 C14 119.4(8) . . ?
C14 C13 H13 120.3 . . ?
C10 C9 C6 123.9(8) . . ?
C10 C9 C14 116.5(8) . . ?
C14 C9 C6 119.6(8) . . ?
C11 C12 N15 121.1(7) . . ?
C11 C12 C13 118.0(7) . . ?
C13 C12 N15 120.8(8) . . ?
C7 C2 C1 119.3(8) . . ?
C7 C2 C3 118.3(8) . . ?
C3 C2 C1 122.3(8) . . ?
C11 C10 H10 119.7 . . ?
C9 C10 C11 120.6(8) . . ?
C9 C10 H10 119.7 . . ?
C2 C7 H7 119.4 . . ?
C2 C7 C6 121.1(8) . . ?
C6 C7 H7 119.4 . . ?
C5 C4 C3 118.8(8) . . ?
C5 C4 C8 120.5(8) . . ?
C3 C4 C8 120.7(7) . . ?
C7 C6 C9 120.9(8) . . ?
C7 C6 C5 117.4(8) . . ?
C5 C6 C9 121.6(8) . . ?
C4 C5 C6 122.4(8) . . ?
C4 C5 H5 118.8 . . ?
C6 C5 H5 118.8 . . ?
O1 C1 O2 125.8(8) . . ?
O1 C1 C2 119.2(8) . . ?
O2 C1 C2 115.0(7) . . ?
C2 C3 H3 119.1 . . ?
C4 C3 C2 121.8(8) . . ?
C4 C3 H3 119.1 . . ?
C13 C14 H14 118.7 . . ?
C9 C14 C13 122.7(8) . . ?
C9 C14 H14 118.7 . . ?
C8 O3 Pt1 124.4(6) . 6_566 ?
O3 C8 C4 113.0(8) . . ?
O4A C8 C4 120.2(10) . . ?
O4A C8 O3 126.7(10) . . ?
O4 C8 C4 121(2) . . ?
O4 C8 O3 118(2) . . ?
P1 C18 H18A 108.0 . . ?
P1 C18 H18B 108.0 . . ?
H18A C18 H18B 107.2 . . ?
C19 C18 P1 117.3(9) . . ?
C19 C18 H18A 108.0 . . ?
C19 C18 H18B 108.0 . . ?
P1 C20 H20A 108.5 . . ?
P1 C20 H20B 108.5 . . ?
H20A C20 H20B 107.5 . . ?
C21 C20 P1 115.0(8) . . ?
C21 C20 H20A 108.5 . . ?
C21 C20 H20B 108.5 . . ?
C20 C21 H21A 109.5 . . ?
C20 C21 H21B 109.5 . . ?
C20 C21 H21C 109.5 . . ?
H21A C21 H21B 109.5 . . ?
H21A C21 H21C 109.5 . . ?
H21B C21 H21C 109.5 . . ?
P2 C22 H22A 108.8 . . ?
P2 C22 H22B 108.8 . . ?
H22A C22 H22B 107.7 . . ?
C23 C22 P2 113.7(8) . . ?
C23 C22 H22A 108.8 . . ?
C23 C22 H22B 108.8 . . ?
C18 C19 H19A 109.5 . . ?
C18 C19 H19B 109.5 . . ?
C18 C19 H19C 109.5 . . ?
H19A C19 H19B 109.5 . . ?
H19A C19 H19C 109.5 . . ?
H19B C19 H19C 109.5 . . ?
C22 C23 H23A 109.5 . . ?
C22 C23 H23B 109.5 . . ?
C22 C23 H23C 109.5 . . ?
H23A C23 H23B 109.5 . . ?
H23A C23 H23C 109.5 . . ?
H23B C23 H23C 109.5 . . ?
P1 C16 H16A 108.0 . . ?
P1 C16 H16B 108.0 . . ?
H16A C16 H16B 107.2 . . ?
C17 C16 P1 117.2(10) . . ?
C17 C16 H16A 108.0 . . ?
C17 C16 H16B 108.0 . . ?
C16 C17 H17A 109.5 . . ?
C16 C17 H17B 109.5 . . ?
C16 C17 H17C 109.5 . . ?
H17A C17 H17B 109.5 . . ?
H17A C17 H17C 109.5 . . ?
H17B C17 H17C 109.5 . . ?
H27A C27 H27B 109.5 . . ?
H27A C27 H27C 109.5 . . ?
H27B C27 H27C 109.5 . . ?
C26 C27 H27A 109.5 . . ?
C26 C27 H27B 109.5 . . ?
C26 C27 H27C 109.5 . . ?
P2 C26 H26A 107.2 . . ?
P2 C26 H26B 107.2 . . ?
C27 C26 P2 120.4(9) . . ?
C27 C26 H26A 107.2 . . ?
C27 C26 H26B 107.2 . . ?
H26A C26 H26B 106.9 . . ?
P2 C24 H24A 107.9 . . ?
P2 C24 H24B 107.9 . . ?
H24A C24 H24B 107.2 . . ?
C25 C24 P2 117.8(9) . . ?
C25 C24 H24A 107.9 . . ?
C25 C24 H24B 107.9 . . ?
C24 C25 H25A 101.2 . . ?
C24 C25 H25B 122.7 . . ?
C24 C25 H25C 103.7 . . ?
H25A C25 H25B 109.5 . . ?
H25A C25 H25C 109.5 . . ?
H25B C25 H25C 109.5 . . ?

loop_
_geom_bond_atom_site_label_1
_geom_bond_atom_site_label_2
_geom_bond_distance
_geom_bond_site_symmetry_2
_geom_bond_publ_flag
Pt1 P1 2.236(2) . ?
Pt1 P2 2.224(3) . ?
Pt1 O2 2.065(7) . ?
Pt1 O3 2.098(6) 12_665 ?
P1 C18 1.833(12) . ?
P1 C20 1.817(11) . ?
P1 C16 1.789(13) . ?
P2 C22 1.828(12) . ?
P2 C26 1.757(13) . ?
P2 C24 1.737(13) . ?
O1 C1 1.249(10) . ?
O2 C1 1.291(10) . ?
N15 C12 1.417(7) . ?
N15 C12 1.417(7) 8_566 ?
N15 C12 1.417(7) 11_465 ?
C11 H11 0.9500 . ?
C11 C12 1.356(12) . ?
C11 C10 1.393(12) . ?
C13 H13 0.9500 . ?
C13 C12 1.389(12) . ?
C13 C14 1.389(13) . ?
C9 C10 1.376(13) . ?
C9 C6 1.476(11) . ?
C9 C14 1.384(12) . ?
C2 C7 1.390(11) . ?
C2 C1 1.449(12) . ?
C2 C3 1.400(11) . ?
C10 H10 0.9500 . ?
C7 H7 0.9500 . ?
C7 C6 1.399(12) . ?
C4 C5 1.350(11) . ?
C4 C3 1.387(12) . ?
C4 C8 1.500(11) . ?
C6 C5 1.420(12) . ?
C5 H5 0.9500 . ?
C3 H3 0.9500 . ?
C14 H14 0.9500 . ?
O3 C8 1.289(11) . ?
O4A C8 1.231(15) . ?
C8 O4 1.23(2) . ?
C18 H18A 0.9900 . ?
C18 H18B 0.9900 . ?
C18 C19 1.548(16) . ?
C20 H20A 0.9900 . ?
C20 H20B 0.9900 . ?
C20 C21 1.495(18) . ?
C21 H21A 0.9800 . ?
C21 H21B 0.9800 . ?
C21 H21C 0.9800 . ?
C22 H22A 0.9900 . ?
C22 H22B 0.9900 . ?
C22 C23 1.507(6) . ?
C19 H19A 0.9800 . ?
C19 H19B 0.9800 . ?
C19 H19C 0.9800 . ?
C23 H23A 0.9800 . ?
C23 H23B 0.9800 . ?
C23 H23C 0.9800 . ?
C16 H16A 0.9900 . ?
C16 H16B 0.9900 . ?
C16 C17 1.50(2) . ?
C17 H17A 0.9800 . ?
C17 H17B 0.9800 . ?
C17 H17C 0.9800 . ?
C27 H27A 0.9800 . ?
C27 H27B 0.9800 . ?
C27 H27C 0.9800 . ?
C27 C26 1.484(6) . ?
C26 H26A 0.9900 . ?
C26 H26B 0.9900 . ?
C24 H24A 0.9900 . ?
C24 H24B 0.9900 . ?
C24 C25 1.510(6) . ?
C25 H25A 0.9798 . ?
C25 H25B 0.9797 . ?
C25 H25C 0.9806 . ?

loop_
_geom_torsion_atom_site_label_1
_geom_torsion_atom_site_label_2
_geom_torsion_atom_site_label_3
_geom_torsion_atom_site_label_4
_geom_torsion
_geom_torsion_site_symmetry_1
_geom_torsion_site_symmetry_2
_geom_torsion_site_symmetry_3
_geom_torsion_site_symmetry_4
_geom_torsion_publ_flag
Pt1 P1 C18 C19 -175.3(9) . . . . ?
Pt1 P1 C20 C21 58.2(11) . . . . ?
Pt1 P1 C16 C17 -42.1(13) . . . . ?
Pt1 P2 C22 C23 175.5(9) . . . . ?
Pt1 P2 C26 C27 -35.6(18) . . . . ?
Pt1 P2 C24 C25 -67.3(14) . . . . ?
Pt1 O2 C1 O1 10.0(13) . . . . ?
Pt1 O2 C1 C2 -170.1(6) . . . . ?
Pt1 O3 C8 C4 165.4(6) 6_566 . . . ?
Pt1 O3 C8 O4A -19(3) 6_566 . . . ?
Pt1 O3 C8 O4 16(4) 6_566 . . . ?
C9 C6 C5 C4 -178.2(9) . . . . ?
C12 N15 C12 C11 34.1(17) 8_566 . . . ?
C12 N15 C12 C11 -143.1(9) 11_465 . . . ?
C12 N15 C12 C13 39.7(16) 11_465 . . . ?
C12 N15 C12 C13 -143.1(9) 8_566 . . . ?
C12 C11 C10 C9 -6.5(16) . . . . ?
C12 C13 C14 C9 -2.4(15) . . . . ?
C2 C7 C6 C9 -180.0(8) . . . . ?
C2 C7 C6 C5 -4.3(14) . . . . ?
C10 C11 C12 N15 -178.2(10) . . . . ?
C10 C11 C12 C13 -0.9(14) . . . . ?
C10 C9 C6 C7 134.4(10) . . . . ?
C10 C9 C6 C5 -41.2(14) . . . . ?
C10 C9 C14 C13 -4.7(15) . . . . ?
C7 C2 C1 O1 -28.0(13) . . . . ?
C7 C2 C1 O2 152.1(9) . . . . ?
C7 C2 C3 C4 2.2(14) . . . . ?
C7 C6 C5 C4 6.1(14) . . . . ?
C6 C9 C10 C11 -172.2(9) . . . . ?
C6 C9 C14 C13 176.4(9) . . . . ?
C5 C4 C3 C2 -0.4(14) . . . . ?
C5 C4 C8 O3 178.8(9) . . . . ?
C5 C4 C8 O4A 3(3) . . . . ?
C5 C4 C8 O4 -33(4) . . . . ?
C1 C2 C7 C6 178.5(8) . . . . ?
C1 C2 C3 C4 -175.9(9) . . . . ?
C3 C2 C7 C6 0.3(14) . . . . ?
C3 C2 C1 O1 150.1(10) . . . . ?
C3 C2 C1 O2 -29.8(13) . . . . ?
C3 C4 C5 C6 -3.8(14) . . . . ?
C3 C4 C8 O3 0.9(14) . . . . ?
C3 C4 C8 O4A -175(2) . . . . ?
C3 C4 C8 O4 149(4) . . . . ?
C14 C13 C12 N15 -177.5(9) . . . . ?
C14 C13 C12 C11 5.2(13) . . . . ?
C14 C9 C10 C11 9.0(15) . . . . ?
C14 C9 C6 C7 -46.8(13) . . . . ?
C14 C9 C6 C5 137.6(10) . . . . ?
C8 C4 C5 C6 178.3(9) . . . . ?
C8 C4 C3 C2 177.5(9) . . . . ?
C18 P1 C20 C21 -62.6(11) . . . . ?
C18 P1 C16 C17 80.9(12) . . . . ?
C20 P1 C18 C19 -52.1(12) . . . . ?
C20 P1 C16 C17 -169.1(11) . . . . ?
C22 P2 C26 C27 -165.0(16) . . . . ?
C22 P2 C24 C25 63.7(14) . . . . ?
C16 P1 C18 C19 58.1(12) . . . . ?
C16 P1 C20 C21 -173.5(10) . . . . ?
C26 P2 C22 C23 -61.1(13) . . . . ?
C26 P2 C24 C25 167.9(12) . . . . ?
C24 P2 C22 C23 50.3(13) . . . . ?
C24 P2 C26 C27 89.0(17) . . . . ?

loop_
_twin_individual_id
_twin_individual_mass_fraction_refined
1 0.841(19)
2 0.159(19)

loop_
_smtbx_masks_void_nr
_smtbx_masks_void_average_x
_smtbx_masks_void_average_y
_smtbx_masks_void_average_z
_smtbx_masks_void_volume
_smtbx_masks_void_count_electrons
_smtbx_masks_void_content
1 -0.982 -0.930 -0.768 11029.8 2658.2 ?
